data_7709681
loop_
_publ_author_name
'Zhang, Xiuling'
'Li, Tingting'
'Wei, Jiao'
'Tian, Gao-Hua'
'Cao, Qing-Ling'
'Wang, Yu-Jie'
'Hou, Wen-Li'
'Zhou, Wen-Feng'
'Zhang, Zhen-Wei'
'Hu, Hui'
'Zhang, Yong-Zheng'
'Zhang, Da-Shuai'
'Li, Qing'
'Geng, Longlong'

_publ_section_title
;
 Interpenetrated metal--organic frameworks with enhanced photoluminescence
 for selective recognition of m-xylene from xylene isomers
;
_journal_name_full 'Dalton Transactions'
_journal_paper_doi 10.1039/D1DT03968G
_journal_year 2022
_chemical_formula_moiety '0.13(C464 H288 N32 O96 Zn24)'
_chemical_formula_sum 'C56 H36 N6 O12 Zn3'
_chemical_formula_weight 1181.02
_space_group_crystal_system orthorhombic
_space_group_IT_number 64
_space_group_name_Hall '-C 2ac 2'
_space_group_name_H-M_alt 'C m c e'
_atom_sites_solution_hydrogens geom
_atom_sites_solution_primary dual
_audit_creation_date 2021-06-18
_audit_creation_method
;
Olex2 1.2
(compiled 2018.05.29 svn.r3508 for OlexSys, GUI svn.r5506)
;
_audit_update_record
;
2021-06-18 deposited with the CCDC.	2022-02-08 downloaded from the CCDC.
;
_cell_angle_alpha 90
_cell_angle_beta 90
_cell_angle_gamma 90
_cell_formula_units_Z 8
_cell_length_a 42.797(11)
_cell_length_b 27.103(7)
_cell_length_c 23.411(6)
_cell_measurement_reflns_used 8557
_cell_measurement_temperature 193(2)
_cell_measurement_theta_max 48.814
_cell_measurement_theta_min 2.488
_cell_volume 27155(12)
_computing_cell_refinement 'SAINT V8.40A (?, 2016)'
_computing_data_reduction 'SAINT V8.40A (?, 2016)'
_computing_molecular_graphics 'Olex2 (Dolomanov et al., 2009)'
_computing_publication_material 'Olex2 (Dolomanov et al., 2009)'
_computing_structure_refinement 'ShelXL (Sheldrick, 2015)'
_computing_structure_solution 'ShelXT (Sheldrick, 2015)'
_diffrn_ambient_temperature 193.0
_diffrn_measured_fraction_theta_full 1.000
_diffrn_measured_fraction_theta_max 1.000
_diffrn_measurement_device_type 'CCD area detector'
_diffrn_measurement_method 'phi and omega scans'
_diffrn_radiation_monochromator graphite
_diffrn_radiation_type MoK\a
_diffrn_radiation_wavelength 0.71073
_diffrn_reflns_av_R_equivalents 0.0685
_diffrn_reflns_av_unetI/netI 0.0426
_diffrn_reflns_Laue_measured_fraction_full 1.000
_diffrn_reflns_Laue_measured_fraction_max 1.000
_diffrn_reflns_limit_h_max 49
_diffrn_reflns_limit_h_min -37
_diffrn_reflns_limit_k_max 31
_diffrn_reflns_limit_k_min -31
_diffrn_reflns_limit_l_max 27
_diffrn_reflns_limit_l_min -21
_diffrn_reflns_number 86782
_diffrn_reflns_point_group_measured_fraction_full 1.000
_diffrn_reflns_point_group_measured_fraction_max 1.000
_diffrn_reflns_theta_full 24.407
_diffrn_reflns_theta_max 24.407
_diffrn_reflns_theta_min 1.244
_exptl_absorpt_coefficient_mu 0.553
_exptl_absorpt_correction_T_max 0.7512
_exptl_absorpt_correction_T_min 0.5778
_exptl_absorpt_correction_type multi-scan
_exptl_absorpt_process_details
;
SADABS-2016/2 (Bruker,2016/2) was used for absorption correction.
wR2(int) was 0.1349 before and 0.0999 after correction.
The Ratio of minimum to maximum transmission is 0.7692.
The \l/2 correction factor is Not present.
;
_exptl_crystal_colour COLORLESS
_exptl_crystal_density_diffrn 0.578
_exptl_crystal_description BLOCK
_exptl_crystal_F_000 4800
_refine_diff_density_max 0.816
_refine_diff_density_min -0.681
_refine_diff_density_rms 0.086
_refine_ls_extinction_method none
_refine_ls_goodness_of_fit_ref 1.054
_refine_ls_hydrogen_treatment constr
_refine_ls_matrix_type full
_refine_ls_number_parameters 348
_refine_ls_number_reflns 11345
_refine_ls_number_restraints 352
_refine_ls_restrained_S_all 1.058
_refine_ls_R_factor_all 0.1115
_refine_ls_R_factor_gt 0.0821
_refine_ls_shift/su_max 0.001
_refine_ls_shift/su_mean 0.000
_refine_ls_structure_factor_coef Fsqd
_refine_ls_weighting_details 'w=1/[\s^2^(Fo^2^)+(0.1441P)^2^+104.1518P] where P=(Fo^2^+2Fc^2^)/3'
_refine_ls_weighting_scheme calc
_refine_ls_wR_factor_gt 0.2320
_refine_ls_wR_factor_ref 0.2718
_reflns_Friedel_coverage 0.000
_reflns_number_gt 7430
_reflns_number_total 11345
_reflns_threshold_expression 'I > 2\s(I)'
_cod_data_source_file d1dt03968g2.cif
_cod_data_source_block DZU-101
_cod_original_sg_symbol_Hall '-C 2bc 2'
_cod_database_code 7709681
_shelx_shelxl_version_number 2018/3
_shelx_space_group_comment
;
The symmetry employed for this shelxl refinement is uniquely defined
by the following loop, which should always be used as a source of
symmetry information in preference to the above space-group names.
They are only intended as comments.
;
_olex2_refinement_description
;
1. Fixed Uiso
 At 1.2 times of:
  All C(H) groups
2. Rigid bond restraints
 All non-hydrogen atoms
 with sigma for 1-2 distances of 0.01 and sigma for 1-3 distances of 0.01
3. Uiso/Uaniso restraints and constraints
All non-hydrogen atoms have similar U: within 2A with sigma of 0.04 and sigma
for terminal atoms of 0.08
Uanis(C29) \\sim Ueq, Uanis(C28) \\sim Ueq: with sigma of 0.01 and sigma for
terminal atoms of 0.02
4.a Aromatic/amide H refined with riding coordinates:
 C10(H10), C17(H17), C7(H7), C19(H19), C14(H14), C9(H9), C6(H6), C13(H13),
 C16(H16), C3(H3), C4(H4), C20(H20), C22(H22), C26(H26), C23(H23), C25(H25),
 C28(H28), C29(H29)
;
_olex2_submission_special_instructions 'No special instructions were received'

loop_
_space_group_symop_operation_xyz
'x, y, z'
'-x, -y+1/2, z+1/2'
'-x, y+1/2, -z+1/2'
'x, -y, -z'
'x+1/2, y+1/2, z'
'-x+1/2, -y+1, z+1/2'
'-x+1/2, y+1, -z+1/2'
'x+1/2, -y+1/2, -z'
'-x, -y, -z'
'x, y-1/2, -z-1/2'
'x, -y-1/2, z-1/2'
'-x, y, z'
'-x+1/2, -y+1/2, -z'
'x+1/2, y, -z-1/2'
'x+1/2, -y, z-1/2'
'-x+1/2, y+1/2, z'

loop_
_atom_site_label
_atom_site_type_symbol
_atom_site_fract_x
_atom_site_fract_y
_atom_site_fract_z
_atom_site_U_iso_or_equiv
_atom_site_adp_type
_atom_site_occupancy
_atom_site_site_symmetry_order
_atom_site_calc_flag
_atom_site_refinement_flags_posn
_atom_site_refinement_flags_adp
_atom_site_refinement_flags_occupancy
_atom_site_disorder_assembly
_atom_site_disorder_group
Zn1 Zn 0.250000 0.13137(3) 0.250000 0.0443(2) Uani 1 2 d S TU P . .
Zn2 Zn 0.31976(2) 0.61504(2) 0.29570(3) 0.0469(2) Uani 1 1 d . U . . .
O6 O 0.20133(7) 0.37158(10) 0.72163(13) 0.0360(7) Uani 1 1 d . U . . .
O3 O 0.30533(8) 0.56059(11) 0.34274(13) 0.0416(7) Uani 1 1 d . U . . .
O5 O 0.17473(9) 0.43973(12) 0.70087(13) 0.0485(9) Uani 1 1 d . U . . .
O1 O 0.23734(8) 0.18567(11) 0.30425(14) 0.0428(8) Uani 1 1 d . U . . .
O4 O 0.25781(8) 0.57317(11) 0.30579(15) 0.0475(8) Uani 1 1 d . U . . .
O2 O 0.18853(8) 0.17732(11) 0.33666(14) 0.0435(8) Uani 1 1 d . U . . .
N1 N 0.36671(9) 0.61393(13) 0.29885(17) 0.0420(9) Uani 1 1 d . U . . .
N2 N 0.22621(12) 0.38228(12) 0.45173(16) 0.0523(12) Uani 1 1 d . U . . .
C18 C 0.26402(11) 0.50543(14) 0.36681(18) 0.0345(9) Uani 1 1 d . U . . .
C21 C 0.27653(12) 0.54951(14) 0.33650(17) 0.0365(10) Uani 1 1 d . U . . .
C8 C 0.21706(13) 0.38709(15) 0.50992(18) 0.0432(12) Uani 1 1 d . U . . .
C2 C 0.21678(11) 0.24746(15) 0.36339(18) 0.0381(10) Uani 1 1 d . U . . .
C11 C 0.19981(11) 0.39807(15) 0.62433(18) 0.0368(10) Uani 1 1 d . U . . .
C1 C 0.21393(11) 0.20006(15) 0.33256(18) 0.0362(10) Uani 1 1 d . U . . .
C10 C 0.21311(12) 0.35394(15) 0.60461(19) 0.0400(11) Uani 1 1 d . U . . .
H10 H 0.216165 0.327345 0.630445 0.048 Uiso 1 1 calc R . . . .
C5 C 0.22283(13) 0.33688(15) 0.42182(19) 0.0455(12) Uani 1 1 d . U . . .
C12 C 0.19063(11) 0.40503(16) 0.68445(19) 0.0371(10) Uani 1 1 d . U . . .
C17 C 0.23856(12) 0.48090(16) 0.3442(2) 0.0441(11) Uani 1 1 d . U . . .
H17 H 0.229180 0.492300 0.309823 0.053 Uiso 1 1 calc R . . . .
C7 C 0.24310(12) 0.27721(16) 0.3567(2) 0.0464(12) Uani 1 1 d . U . . .
H7 H 0.259283 0.266736 0.331758 0.056 Uiso 1 1 calc R . . . .
C19 C 0.27693(13) 0.48892(16) 0.41716(19) 0.0449(11) Uani 1 1 d . U . . .
H19 H 0.294756 0.505143 0.432381 0.054 Uiso 1 1 calc R . . . .
C15 C 0.23915(14) 0.42381(15) 0.42294(19) 0.0491(13) Uani 1 1 d . U . . .
C14 C 0.20320(14) 0.43033(16) 0.52893(19) 0.0506(13) Uani 1 1 d . U . . .
H14 H 0.199723 0.456513 0.502720 0.061 Uiso 1 1 calc R . . . .
C9 C 0.22173(13) 0.34870(15) 0.54887(19) 0.0463(12) Uani 1 1 d . U . . .
H9 H 0.230978 0.318710 0.536396 0.056 Uiso 1 1 calc R . . . .
C6 C 0.24634(14) 0.32115(17) 0.3852(2) 0.0534(13) Uani 1 1 d . U . . .
H6 H 0.264543 0.340686 0.379909 0.064 Uiso 1 1 calc R . . . .
C13 C 0.19446(13) 0.43595(15) 0.58473(19) 0.0440(12) Uani 1 1 d . U . . .
H13 H 0.184701 0.465679 0.596726 0.053 Uiso 1 1 calc R . . . .
C16 C 0.22666(14) 0.43935(17) 0.3719(2) 0.0506(13) Uani 1 1 d . U . . .
H16 H 0.209783 0.421640 0.355287 0.061 Uiso 1 1 calc R . . . .
C3 C 0.19353(13) 0.26404(17) 0.3990(2) 0.0501(12) Uani 1 1 d . U . . .
H3 H 0.174983 0.245192 0.403546 0.060 Uiso 1 1 calc R . . . .
C4 C 0.19697(14) 0.30806(17) 0.4284(2) 0.0509(13) Uani 1 1 d . U . . .
H4 H 0.180925 0.318411 0.453787 0.061 Uiso 1 1 calc R . . . .
C20 C 0.26429(15) 0.44895(16) 0.4459(2) 0.0541(14) Uani 1 1 d . U . . .
H20 H 0.272894 0.438825 0.481454 0.065 Uiso 1 1 calc R . . . .
C27 C 0.46745(15) 0.6123(3) 0.3061(4) 0.082(2) Uani 1 1 d . U . . .
C24 C 0.43265(15) 0.6123(2) 0.3035(3) 0.0699(17) Uani 1 1 d . U . . .
C22 C 0.38349(14) 0.5757(2) 0.2814(3) 0.0766(19) Uani 1 1 d . U . . .
H22 H 0.372755 0.547835 0.266433 0.092 Uiso 1 1 calc R . . . .
C26 C 0.38307(15) 0.6505(2) 0.3204(4) 0.088(2) Uani 1 1 d . U . . .
H26 H 0.371929 0.678329 0.334405 0.106 Uiso 1 1 calc R . . . .
C23 C 0.41582(14) 0.5741(2) 0.2837(4) 0.089(2) Uani 1 1 d . U . . .
H23 H 0.426360 0.545293 0.270868 0.107 Uiso 1 1 calc R . . . .
C25 C 0.41519(16) 0.6515(3) 0.3241(4) 0.105(3) Uani 1 1 d . U . . .
H25 H 0.425383 0.679138 0.340794 0.126 Uiso 1 1 calc R . . . .
C28 C 0.4834(2) 0.5700(4) 0.3048(5) 0.139(3) Uani 1 1 d . U . . .
H28 H 0.472417 0.539577 0.303806 0.167 Uiso 1 1 calc R . . . .
C29 C 0.48336(19) 0.6518(4) 0.3146(5) 0.140(3) Uani 1 1 d . U . . .
H29 H 0.472602 0.681908 0.321183 0.168 Uiso 1 1 calc R . . . .

loop_
_atom_site_aniso_label
_atom_site_aniso_U_11
_atom_site_aniso_U_22
_atom_site_aniso_U_33
_atom_site_aniso_U_23
_atom_site_aniso_U_13
_atom_site_aniso_U_12
Zn1 0.0564(5) 0.0360(4) 0.0407(5) 0.000 0.0040(4) 0.000
Zn2 0.0503(4) 0.0439(4) 0.0466(4) -0.0009(2) -0.0025(3) 0.0014(3)
O6 0.0423(18) 0.0336(15) 0.0321(15) -0.0013(12) -0.0032(14) 0.0000(13)
O3 0.0485(19) 0.0383(16) 0.0380(17) 0.0070(13) -0.0081(15) -0.0023(14)
O5 0.070(2) 0.0388(18) 0.0372(18) 0.0049(14) 0.0038(16) 0.0161(16)
O1 0.0443(19) 0.0350(16) 0.0490(19) -0.0085(14) 0.0003(15) -0.0046(14)
O4 0.052(2) 0.0349(16) 0.055(2) 0.0156(15) 0.0059(17) 0.0013(15)
O2 0.0460(19) 0.0388(17) 0.0458(18) -0.0103(14) 0.0101(15) -0.0090(14)
N1 0.034(2) 0.036(2) 0.056(2) -0.0072(17) -0.0034(18) 0.0014(15)
N2 0.103(4) 0.0219(18) 0.0317(19) -0.0041(14) 0.014(2) -0.0149(19)
C18 0.044(3) 0.025(2) 0.034(2) -0.0008(17) 0.0030(19) 0.0011(17)
C21 0.063(3) 0.0206(19) 0.026(2) -0.0007(16) 0.005(2) 0.0007(19)
C8 0.080(4) 0.025(2) 0.025(2) -0.0053(16) 0.006(2) -0.008(2)
C2 0.054(3) 0.027(2) 0.033(2) -0.0022(17) 0.004(2) 0.0009(19)
C11 0.051(3) 0.027(2) 0.033(2) -0.0014(17) -0.002(2) -0.0053(19)
C1 0.050(3) 0.030(2) 0.029(2) 0.0023(17) 0.002(2) 0.0029(19)
C10 0.063(3) 0.025(2) 0.032(2) 0.0019(17) -0.006(2) 0.000(2)
C5 0.084(4) 0.0202(19) 0.033(2) -0.0026(17) 0.003(2) -0.005(2)
C12 0.045(3) 0.033(2) 0.033(2) -0.0048(18) 0.008(2) -0.0085(19)
C17 0.060(3) 0.033(2) 0.039(2) 0.0069(19) -0.001(2) -0.004(2)
C7 0.063(3) 0.031(2) 0.046(3) -0.008(2) 0.007(2) -0.001(2)
C19 0.066(3) 0.033(2) 0.036(2) 0.0009(19) -0.008(2) -0.002(2)
C15 0.099(4) 0.0184(19) 0.030(2) -0.0033(17) 0.014(2) -0.010(2)
C14 0.095(4) 0.026(2) 0.031(2) 0.0059(18) -0.003(2) 0.000(2)
C9 0.083(4) 0.021(2) 0.035(2) -0.0023(17) 0.006(2) 0.000(2)
C6 0.079(4) 0.036(2) 0.046(3) -0.009(2) 0.009(3) -0.015(2)
C13 0.071(3) 0.023(2) 0.038(2) -0.0028(17) -0.009(2) 0.001(2)
C16 0.075(4) 0.035(2) 0.042(3) -0.002(2) 0.004(2) -0.009(2)
C3 0.060(3) 0.038(2) 0.053(3) -0.009(2) 0.011(3) -0.010(2)
C4 0.073(3) 0.035(2) 0.045(3) -0.013(2) 0.016(3) -0.002(2)
C20 0.100(4) 0.029(2) 0.033(2) 0.0016(19) -0.003(3) -0.005(2)
C27 0.043(3) 0.081(4) 0.122(6) -0.020(4) -0.018(4) 0.008(3)
C24 0.049(3) 0.068(4) 0.092(5) -0.020(3) -0.002(3) 0.008(3)
C22 0.045(3) 0.061(3) 0.124(6) -0.030(4) -0.014(4) 0.010(3)
C26 0.048(3) 0.072(4) 0.145(7) -0.050(4) 0.000(4) 0.001(3)
C23 0.042(3) 0.065(4) 0.161(7) -0.034(4) 0.012(4) 0.008(3)
C25 0.047(3) 0.089(5) 0.178(8) -0.053(5) -0.014(5) 0.003(3)
C28 0.077(5) 0.117(5) 0.225(8) -0.030(6) -0.006(5) 0.005(4)
C29 0.063(4) 0.123(5) 0.233(8) -0.059(6) 0.002(5) 0.002(4)

loop_
_atom_type_symbol
_atom_type_description
_atom_type_scat_dispersion_real
_atom_type_scat_dispersion_imag
_atom_type_scat_source
C C 0.0033 0.0016 'International Tables Vol C Tables 4.2.6.8 and 6.1.1.4'
H H 0.0000 0.0000 'International Tables Vol C Tables 4.2.6.8 and 6.1.1.4'
N N 0.0061 0.0033 'International Tables Vol C Tables 4.2.6.8 and 6.1.1.4'
O O 0.0106 0.0060 'International Tables Vol C Tables 4.2.6.8 and 6.1.1.4'
Zn Zn 0.2839 1.4301 'International Tables Vol C Tables 4.2.6.8 and 6.1.1.4'

loop_
_geom_angle_atom_site_label_1
_geom_angle_atom_site_label_2
_geom_angle_atom_site_label_3
_geom_angle
_geom_angle_site_symmetry_1
_geom_angle_site_symmetry_3
_geom_angle_publ_flag
O6 Zn1 O6 175.81(15) 11_565 13_556 ?
O1 Zn1 O6 95.23(12) . 13_556 ?
O1 Zn1 O6 95.23(12) 7_545 11_565 ?
O1 Zn1 O6 87.84(12) 7_545 13_556 ?
O1 Zn1 O6 87.83(12) . 11_565 ?
O1 Zn1 O1 86.34(18) 7_545 . ?
O1 Zn1 O4 173.60(13) . 10_556 ?
O1 Zn1 O4 173.60(13) 7_545 16_545 ?
O1 Zn1 O4 96.60(14) 7_545 10_556 ?
O1 Zn1 O4 96.61(14) . 16_545 ?
O4 Zn1 O6 86.24(12) 16_545 13_556 ?
O4 Zn1 O6 86.24(12) 10_556 11_565 ?
O4 Zn1 O6 90.57(12) 10_556 13_556 ?
O4 Zn1 O6 90.57(12) 16_545 11_565 ?
O4 Zn1 O4 81.0(2) 10_556 16_545 ?
O6 Zn2 N1 119.23(15) 6_554 . ?
O3 Zn2 O6 119.24(13) . 6_554 ?
O3 Zn2 O2 108.49(14) . 16 ?
O3 Zn2 N1 106.60(15) . . ?
O2 Zn2 O6 100.73(13) 16 6_554 ?
O2 Zn2 N1 100.07(14) 16 . ?
Zn2 O6 Zn1 100.03(13) 6 13_556 ?
C12 O6 Zn1 123.2(3) . 13_556 ?
C12 O6 Zn2 106.8(3) . 6 ?
C21 O3 Zn2 114.9(3) . . ?
C1 O1 Zn1 140.2(3) . . ?
C21 O4 Zn1 148.6(3) . 10_566 ?
C1 O2 Zn2 122.6(3) . 16_545 ?
C22 N1 Zn2 122.8(4) . . ?
C26 N1 Zn2 122.3(4) . . ?
C26 N1 C22 114.8(5) . . ?
C8 N2 C15 119.2(3) . . ?
C5 N2 C8 121.5(3) . . ?
C5 N2 C15 119.3(4) . . ?
C17 C18 C21 119.1(4) . . ?
C19 C18 C21 121.6(4) . . ?
C19 C18 C17 119.2(4) . . ?
O3 C21 C18 118.8(4) . . ?
O4 C21 O3 124.2(4) . . ?
O4 C21 C18 117.0(4) . . ?
C14 C8 N2 120.2(4) . . ?
C14 C8 C9 118.7(4) . . ?
C9 C8 N2 121.1(4) . . ?
C7 C2 C1 121.0(4) . . ?
C3 C2 C1 121.4(4) . . ?
C3 C2 C7 117.6(4) . . ?
C10 C11 C12 122.1(4) . . ?
C13 C11 C10 118.2(4) . . ?
C13 C11 C12 119.6(4) . . ?
O1 C1 C2 117.3(4) . . ?
O2 C1 O1 125.2(4) . . ?
O2 C1 C2 117.5(4) . . ?
C9 C10 C11 120.9(4) . . ?
C6 C5 N2 119.7(5) . . ?
C4 C5 N2 121.5(5) . . ?
C4 C5 C6 118.8(4) . . ?
O6 C12 C11 116.3(4) . . ?
O5 C12 O6 120.5(4) . . ?
O5 C12 C11 123.2(4) . . ?
C18 C17 C16 119.8(5) . . ?
C6 C7 C2 122.0(5) . . ?
C18 C19 C20 120.9(5) . . ?
C16 C15 N2 120.1(5) . . ?
C16 C15 C20 119.3(4) . . ?
C20 C15 N2 120.5(5) . . ?
C13 C14 C8 121.2(4) . . ?
C10 C9 C8 120.5(4) . . ?
C7 C6 C5 119.5(5) . . ?
C14 C13 C11 120.4(4) . . ?
C15 C16 C17 120.6(5) . . ?
C2 C3 C4 120.4(5) . . ?
C5 C4 C3 121.5(5) . . ?
C15 C20 C19 120.0(5) . . ?
C28 C27 C24 120.7(7) . . ?
C29 C27 C24 122.4(7) . . ?
C29 C27 C28 116.6(8) . . ?
C23 C24 C27 123.3(6) . . ?
C23 C24 C25 115.0(6) . . ?
C25 C24 C27 121.7(6) . . ?
N1 C22 C23 123.6(6) . . ?
N1 C26 C25 124.8(6) . . ?
C24 C23 C22 121.6(6) . . ?
C26 C25 C24 120.1(6) . . ?
C27 C28 C28 120.8(5) . 12_655 ?
C27 C29 C29 122.0(5) . 12_655 ?

loop_
_geom_bond_atom_site_label_1
_geom_bond_atom_site_label_2
_geom_bond_distance
_geom_bond_site_symmetry_2
_geom_bond_publ_flag
Zn1 O6 2.188(3) 11_565 ?
Zn1 O6 2.188(3) 13_556 ?
Zn1 O1 2.018(3) . ?
Zn1 O1 2.018(3) 7_545 ?
Zn1 O4 2.075(3) 16_545 ?
Zn1 O4 2.075(3) 10_556 ?
Zn2 O6 1.988(3) 6_554 ?
Zn2 O3 1.942(3) . ?
Zn2 O2 1.973(3) 16 ?
Zn2 N1 2.011(4) . ?
O6 C12 1.338(5) . ?
O3 C21 1.277(6) . ?
O5 C12 1.223(5) . ?
O1 C1 1.263(5) . ?
O4 C21 1.253(5) . ?
O2 C1 1.253(5) . ?
N1 C22 1.326(7) . ?
N1 C26 1.315(7) . ?
N2 C8 1.423(6) . ?
N2 C5 1.423(5) . ?
N2 C15 1.424(6) . ?
C18 C21 1.489(6) . ?
C18 C17 1.382(6) . ?
C18 C19 1.377(6) . ?
C8 C14 1.387(6) . ?
C8 C9 1.398(6) . ?
C2 C1 1.479(6) . ?
C2 C7 1.394(7) . ?
C2 C3 1.374(7) . ?
C11 C10 1.403(6) . ?
C11 C12 1.473(6) . ?
C11 C13 1.402(6) . ?
C10 C9 1.363(6) . ?
C5 C6 1.389(7) . ?
C5 C4 1.364(7) . ?
C17 C16 1.396(6) . ?
C7 C6 1.371(6) . ?
C19 C20 1.386(7) . ?
C15 C16 1.376(7) . ?
C15 C20 1.383(7) . ?
C14 C13 1.367(7) . ?
C3 C4 1.385(6) . ?
C27 C24 1.491(9) . ?
C27 C28 1.333(11) . ?
C27 C29 1.285(10) . ?
C24 C23 1.345(9) . ?
C24 C25 1.386(9) . ?
C22 C23 1.385(8) . ?
C26 C25 1.378(9) . ?
C28 C28 1.422(17) 12_655 ?
C29 C29 1.424(17) 12_655 ?

loop_
_smtbx_masks_void_nr
_smtbx_masks_void_average_x
_smtbx_masks_void_average_y
_smtbx_masks_void_average_z
_smtbx_masks_void_volume
_smtbx_masks_void_count_electrons
_smtbx_masks_void_content
1 -0.172 -0.562 -0.783 19739.3 4591.9 ?
